data_1503106
loop_
_publ_author_name
'Colquhoun, Howard M.'
'Zhu, Zhixue'
'Cardin, Christine J.'
'White, Andrew J. P.'
'Drew, Michael G. B.'
'Gan, Yu'

_publ_section_title
;
 Bis(hydroxy-isoindolinone)s: synthesis, stereochemistry, polymer
 chemistry, and supramolecular assembly.
;
_journal_issue 17
_journal_name_full 'Organic letters'
_journal_page_first 3756
_journal_page_last 3759
_journal_paper_doi 10.1021/ol101338m
_journal_volume 12
_journal_year 2010
_chemical_formula_sum 'C58 H34 F2 O4'
_chemical_formula_weight 830.84
_chemical_name_systematic
;
 ?
;
_space_group_IT_number 2
_symmetry_space_group_name_Hall '-P 1'
_symmetry_space_group_name_H-M 'P -1'
_atom_sites_solution_hydrogens geom
_atom_sites_solution_primary direct
_atom_sites_solution_secondary difmap
_audit_creation_date 2010-06-07T16:07:43-00:00
_audit_creation_method 'WinGX routine CIF_UPDATE'
_cell_angle_alpha 108.753(3)
_cell_angle_beta 100.834(3)
_cell_angle_gamma 98.211(3)
_cell_formula_units_Z 1
_cell_length_a 9.1240(3)
_cell_length_b 12.5563(5)
_cell_length_c 15.4232(5)
_cell_measurement_temperature 150(2)
_cell_volume 1603.59(11)
_computing_structure_refinement 'SHELXL-97 (Sheldrick, 2008)'
_diffrn_ambient_temperature 150(2)
_diffrn_measured_fraction_theta_full 0.972
_diffrn_measured_fraction_theta_max 0.972
_diffrn_radiation_monochromator graphite
_diffrn_radiation_type CuK\a
_diffrn_radiation_wavelength 1.54184
_diffrn_reflns_av_R_equivalents 0.0257
_diffrn_reflns_av_unetI/netI 0.0357
_diffrn_reflns_limit_h_max 10
_diffrn_reflns_limit_h_min -10
_diffrn_reflns_limit_k_max 14
_diffrn_reflns_limit_k_min -14
_diffrn_reflns_limit_l_max 15
_diffrn_reflns_limit_l_min -17
_diffrn_reflns_number 11766
_diffrn_reflns_theta_full 61.27
_diffrn_reflns_theta_max 61.27
_diffrn_reflns_theta_min 3.12
_exptl_crystal_density_diffrn 0.86
_exptl_crystal_density_method 'not measured'
_exptl_crystal_F_000 430
_platon_squeeze_details
;
;
_refine_diff_density_max 0.78
_refine_diff_density_min -0.381
_refine_diff_density_rms 0.11
_refine_ls_extinction_method none
_refine_ls_goodness_of_fit_ref 1.155
_refine_ls_hydrogen_treatment mixed
_refine_ls_matrix_type full
_refine_ls_number_parameters 293
_refine_ls_number_reflns 4822
_refine_ls_number_restraints 0
_refine_ls_restrained_S_all 1.155
_refine_ls_R_factor_all 0.1221
_refine_ls_R_factor_gt 0.1104
_refine_ls_shift/su_max 0.034
_refine_ls_shift/su_mean 0.001
_refine_ls_structure_factor_coef Fsqd
_refine_ls_weighting_details 'calc w=1/[\s^2^(Fo^2^)+(0.1796P)^2^+2.7301P] where P=(Fo^2^+2Fc^2^)/3'
_refine_ls_weighting_scheme calc
_refine_ls_wR_factor_gt 0.3098
_refine_ls_wR_factor_ref 0.3192
_reflns_number_gt 3839
_reflns_number_total 4822
_reflns_threshold_expression >2\s(I)
_cod_data_source_file ol101338m_si_001.cif
_cod_data_source_block 583_2
_cod_original_cell_volume 1603.59(10)
_cod_database_code 1503106

loop_
_symmetry_equiv_pos_as_xyz
'x, y, z'
'-x, -y, -z'

loop_
_atom_site_label
_atom_site_type_symbol
_atom_site_fract_x
_atom_site_fract_y
_atom_site_fract_z
_atom_site_U_iso_or_equiv
_atom_site_adp_type
_atom_site_occupancy
_atom_site_symmetry_multiplicity
_atom_site_calc_flag
_atom_site_refinement_flags
C1 C 0.8903(7) 0.8259(4) 0.9392(3) 0.0454(13) Uani 1 1 d .
H1 H 0.8635 0.8967 0.9489 0.054 Uiso 1 1 calc R
C010 C 0.7343(4) 0.1340(3) 0.7211(2) 0.0125(7) Uani 1 1 d .
C011 C 0.6240(4) -0.0269(3) 0.4615(3) 0.0195(8) Uani 1 1 d .
H011 H 0.706 -0.0457 0.4365 0.023 Uiso 1 1 calc R
C013 C 0.8569(5) -0.0255(3) 0.6508(3) 0.0256(9) Uani 1 1 d .
C015 C 0.6453(4) 0.0309(3) 0.5592(3) 0.0176(8) Uani 1 1 d .
C016 C 0.5159(4) 0.0540(3) 0.5938(2) 0.0167(8) Uani 1 1 d .
C017 C 0.8007(4) -0.0879(3) 0.7000(3) 0.0248(9) Uani 1 1 d .
H017 H 0.722 -0.0682 0.7283 0.03 Uiso 1 1 calc R
C018 C 1.0132(5) 0.5053(3) 0.8886(3) 0.0259(9) Uani 1 1 d .
C019 C 0.8639(6) -0.1847(4) 0.7080(3) 0.0395(11) Uani 1 1 d .
H019 H 0.8327 -0.2248 0.7451 0.047 Uiso 1 1 calc R
C020 C 0.7918(5) 0.0740(3) 0.6379(3) 0.0265(9) Uani 1 1 d .
C021 C 0.8291(4) 0.1804(3) 0.8131(2) 0.0189(8) Uani 1 1 d .
H02A H 0.8862 0.1236 0.8219 0.023 Uiso 1 1 calc R
H02B H 0.7635 0.1897 0.8566 0.023 Uiso 1 1 calc R
C022 C 0.5732(4) 0.1187(3) 0.6979(3) 0.0200(8) Uani 1 1 d .
C023 C 0.9746(4) -0.0561(3) 0.6088(3) 0.0243(9) Uani 1 1 d .
H023 H 1.0169 -0.0091 0.5799 0.029 Uiso 1 1 calc R
C024 C 0.8938(5) 0.4011(4) 0.8559(3) 0.0343(10) Uani 1 1 d .
C026 C 1.0860(5) 0.7191(4) 0.9389(3) 0.0332(10) Uani 1 1 d .
C027 C 0.7380(5) 0.4055(4) 0.8367(3) 0.0301(10) Uani 1 1 d .
H027 H 0.6635 0.3374 0.8106 0.036 Uiso 1 1 calc R
C028 C 0.9705(4) -0.2152(3) 0.6595(3) 0.0257(9) Uani 1 1 d .
C029 C 1.1013(5) 0.2932(3) 0.8579(3) 0.0282(9) Uani 1 1 d .
H029 H 1.1322 0.2234 0.8444 0.034 Uiso 1 1 calc R
C030 C 0.9410(4) 0.2923(3) 0.8427(2) 0.0193(8) Uani 1 1 d .
C031 C 0.6955(5) 0.5095(4) 0.8562(3) 0.0297(9) Uani 1 1 d .
H031 H 0.5926 0.512 0.8485 0.036 Uiso 1 1 calc R
C032 C 1.2073(5) 0.3909(4) 0.8910(3) 0.0330(10) Uani 1 1 d .
H032 H 1.31 0.3878 0.9043 0.04 Uiso 1 1 calc R
C033 C 1.0331(5) -0.1539(4) 0.6078(3) 0.0285(9) Uani 1 1 d .
H033 H 1.1068 -0.1765 0.5758 0.034 Uiso 1 1 calc R
C034 C 1.1678(6) 0.5000(4) 0.9064(3) 0.0384(11) Uani 1 1 d .
C035 C 0.9720(7) 0.6101(5) 0.9042(3) 0.0486(13) Uani 1 1 d .
C038 C 1.2776(7) 0.6050(5) 0.9397(4) 0.0485(13) Uani 1 1 d .
H038 H 1.3811 0.6042 0.9494 0.058 Uiso 1 1 calc R
C039 C 0.8119(6) 0.6164(4) 0.8891(3) 0.0370(11) Uani 1 1 d .
C041 C 1.0393(7) 0.8236(4) 0.9593(3) 0.0483(13) Uani 1 1 d .
H041 H 1.1122 0.8925 0.9871 0.058 Uiso 1 1 calc R
C042 C 1.2368(6) 0.6981(4) 0.9560(3) 0.0426(12) Uani 1 1 d .
H042 H 1.3156 0.7636 0.9832 0.051 Uiso 1 1 calc R
C043 C 0.7730(7) 0.7257(4) 0.9043(3) 0.0454(12) Uani 1 1 d .
H043 H 0.6711 0.7308 0.8911 0.055 Uiso 1 1 calc R
O004 O 0.9025(3) 0.1513(3) 0.6238(2) 0.0270(7) Uani 1 1 d .
O005 O 0.4982(3) 0.1565(2) 0.75152(17) 0.0227(7) Uani 1 1 d .
F1 F 1.0233(3) -0.3097(2) 0.66228(19) 0.0385(7) Uani 1 1 d .
H61 H 0.877(12) 0.198(9) 0.608(7) 0.11(4) Uiso 1 1 d .

loop_
_atom_site_aniso_label
_atom_site_aniso_U_11
_atom_site_aniso_U_22
_atom_site_aniso_U_33
_atom_site_aniso_U_23
_atom_site_aniso_U_13
_atom_site_aniso_U_12
C1 0.069(4) 0.035(3) 0.031(2) 0.015(2) 0.005(2) 0.011(2)
C010 0.0177(17) 0.0072(15) 0.0085(15) 0.0018(12) -0.0002(13) -0.0030(12)
C011 0.0195(19) 0.0213(18) 0.0234(19) 0.0132(15) 0.0100(15) 0.0042(14)
C013 0.030(2) 0.0180(19) 0.0220(19) 0.0044(15) -0.0023(16) 0.0025(16)
C015 0.0180(18) 0.0143(17) 0.0220(19) 0.0111(14) 0.0004(15) 0.0032(14)
C016 0.0220(19) 0.0105(16) 0.0197(19) 0.0070(14) 0.0069(15) 0.0042(13)
C017 0.0222(19) 0.0211(19) 0.030(2) 0.0078(16) 0.0094(16) 0.0018(15)
C018 0.036(2) 0.020(2) 0.0174(19) 0.0049(15) 0.0041(16) -0.0009(17)
C019 0.044(3) 0.028(2) 0.038(2) 0.0105(19) 0.001(2) -0.0017(19)
C020 0.030(2) 0.025(2) 0.022(2) 0.0101(16) 0.0054(16) -0.0048(16)
C021 0.0245(19) 0.0132(17) 0.0163(18) 0.0062(14) 0.0002(15) 0.0002(14)
C022 0.030(2) 0.0139(17) 0.0164(18) 0.0034(14) 0.0106(16) 0.0048(15)
C023 0.0224(19) 0.032(2) 0.0218(19) 0.0139(16) 0.0067(15) 0.0048(16)
C024 0.041(3) 0.033(2) 0.023(2) 0.0069(18) 0.0048(18) 0.0022(19)
C026 0.049(3) 0.026(2) 0.019(2) 0.0078(16) 0.0051(18) -0.0030(19)
C027 0.038(2) 0.023(2) 0.031(2) 0.0118(17) 0.0051(18) 0.0111(17)
C028 0.0185(19) 0.023(2) 0.034(2) 0.0088(17) 0.0020(16) 0.0065(15)
C029 0.040(2) 0.020(2) 0.0182(19) 0.0025(15) 0.0036(17) 0.0014(17)
C030 0.0218(19) 0.0211(19) 0.0129(16) 0.0055(14) 0.0025(14) 0.0018(15)
C031 0.033(2) 0.029(2) 0.0186(19) 0.0038(16) 0.0015(16) 0.0006(17)
C032 0.027(2) 0.034(2) 0.029(2) 0.0079(18) -0.0016(17) -0.0028(18)
C033 0.028(2) 0.029(2) 0.028(2) 0.0077(17) 0.0069(17) 0.0084(17)
C034 0.044(3) 0.040(3) 0.028(2) 0.0094(19) 0.0088(19) 0.005(2)
C035 0.076(4) 0.041(3) 0.026(2) 0.009(2) 0.010(2) 0.013(3)
C038 0.058(3) 0.041(3) 0.040(3) 0.009(2) 0.012(2) 0.005(2)
C039 0.061(3) 0.025(2) 0.024(2) 0.0120(18) 0.004(2) 0.007(2)
C041 0.073(4) 0.033(3) 0.032(2) 0.010(2) 0.006(2) 0.001(2)
C042 0.053(3) 0.040(3) 0.023(2) 0.0067(19) 0.006(2) -0.011(2)
C043 0.067(3) 0.034(3) 0.035(2) 0.015(2) 0.004(2) 0.015(2)
O004 0.0282(15) 0.0232(15) 0.0276(15) 0.0102(12) 0.0030(12) 0.0017(12)
O005 0.0224(14) 0.0228(13) 0.0200(13) 0.0076(11) 0.0034(11) -0.0018(11)
F1 0.0376(14) 0.0285(13) 0.0523(16) 0.0183(12) 0.0083(12) 0.0109(11)

loop_
_atom_type_symbol
_atom_type_description
_atom_type_scat_dispersion_real
_atom_type_scat_dispersion_imag
_atom_type_scat_source
C C 0.0181 0.0091 'International Tables Vol C Tables 4.2.6.8 and 6.1.1.4'
H H 0 0 'International Tables Vol C Tables 4.2.6.8 and 6.1.1.4'
O O 0.0492 0.0322 'International Tables Vol C Tables 4.2.6.8 and 6.1.1.4'
F F 0.0727 0.0534 'International Tables Vol C Tables 4.2.6.8 and 6.1.1.4'

loop_
_geom_angle_atom_site_label_1
_geom_angle_atom_site_label_2
_geom_angle_atom_site_label_3
_geom_angle
_geom_angle_site_symmetry_1
C041 C1 C043 122.9(5) .
C021 C010 C022 125.1(3) .
C021 C010 C020 121.8(3) .
C022 C010 C020 112.1(3) .
C016 C011 C015 118.3(3) 2_656
C017 C013 C023 119.4(4) .
C017 C013 C020 121.8(4) .
C023 C013 C020 118.8(4) .
C011 C015 C016 118.5(3) .
C011 C015 C020 129.5(3) .
C016 C015 C020 112.0(3) .
C011 C016 C015 123.2(3) 2_656
C011 C016 C022 130.0(3) 2_656
C015 C016 C022 106.6(3) .
C013 C017 C019 119.8(4) .
C035 C018 C034 120.3(4) .
C035 C018 C024 118.9(4) .
C034 C018 C024 120.8(4) .
C028 C019 C017 117.7(4) .
O004 C020 C010 110.4(3) .
O004 C020 C013 110.0(3) .
C010 C020 C013 111.1(3) .
O004 C020 C015 113.0(3) .
C010 C020 C015 101.2(3) .
C013 C020 C015 110.9(3) .
C010 C021 C030 119.1(3) .
O005 C022 C010 125.7(3) .
O005 C022 C016 126.5(3) .
C010 C022 C016 107.7(3) .
C013 C023 C033 123.6(4) .
C027 C024 C018 121.1(4) .
C027 C024 C030 121.3(4) .
C018 C024 C030 117.6(4) .
C041 C026 C042 129.5(4) .
C041 C026 C035 120.1(5) .
C042 C026 C035 110.1(4) .
C031 C027 C024 120.4(4) .
F1 C028 C019 117.9(4) .
F1 C028 C033 117.3(3) .
C019 C028 C033 124.8(4) .
C032 C029 C030 122.0(4) .
C029 C030 C024 118.4(3) .
C029 C030 C021 119.2(3) .
C024 C030 C021 122.4(3) .
C027 C031 C039 120.0(4) .
C029 C032 C034 121.8(4) .
C023 C033 C028 114.3(4) .
C018 C034 C038 117.6(5) .
C018 C034 C032 119.2(4) .
C038 C034 C032 123.2(5) .
C018 C035 C039 120.5(5) .
C018 C035 C026 122.1(5) .
C039 C035 C026 117.4(4) .
C042 C038 C034 120.5(6) .
C043 C039 C035 119.2(5) .
C043 C039 C031 122.1(5) .
C035 C039 C031 118.7(4) .
C1 C041 C026 120.8(5) .
C038 C042 C026 129.2(5) .
C1 C043 C039 119.4(5) .

loop_
_geom_bond_atom_site_label_1
_geom_bond_atom_site_label_2
_geom_bond_distance
_geom_bond_site_symmetry_2
C1 C041 1.343(8) .
C1 C043 1.408(8) .
C010 C021 1.401(5) .
C010 C022 1.415(5) .
C010 C020 1.495(5) .
C011 C016 1.324(5) 2_656
C011 C015 1.407(5) .
C013 C017 1.367(6) .
C013 C023 1.392(6) .
C013 C020 1.509(6) .
C015 C016 1.414(5) .
C015 C020 1.521(5) .
C016 C011 1.324(5) 2_656
C016 C022 1.495(5) .
C017 C019 1.449(6) .
C018 C035 1.380(7) .
C018 C034 1.401(7) .
C018 C024 1.454(6) .
C019 C028 1.360(7) .
C020 O004 1.396(5) .
C021 C030 1.493(5) .
C022 O005 1.197(5) .
C023 C033 1.405(6) .
C024 C027 1.410(7) .
C024 C030 1.455(6) .
C026 C041 1.396(7) .
C026 C042 1.429(8) .
C026 C035 1.468(7) .
C027 C031 1.372(6) .
C028 F1 1.353(5) .
C028 C033 1.411(6) .
C029 C032 1.332(6) .
C029 C030 1.435(6) .
C031 C039 1.463(6) .
C032 C034 1.424(7) .
C034 C038 1.413(7) .
C035 C039 1.454(8) .
C038 C042 1.241(8) .
C039 C043 1.423(7) .

loop_
_platon_squeeze_void_nr
_platon_squeeze_void_average_x
_platon_squeeze_void_average_y
_platon_squeeze_void_average_z
_platon_squeeze_void_volume
_platon_squeeze_void_count_electrons
1 -0.009 0.498 0.498 720.3 -20.6
